data_7225082
loop_
_publ_author_name
'Thangavel, Sathiya Kamatchi'
'Palaniappan, kalaivani'
'Fronczek, Frank R.'
'Natarajan, Karuppannan'
'Prabhakaran, Rathinasabapathi'

_publ_section_title
;
 Impact of chelation on anticancer activities of organometallic
 ruthenium(II) complexes containing
 2,5-di(1H-pyrazol-1-yl)-1,4-benzoquinone: Synthesis, structure,
 DNA/protein binding, antioxidant activity and cytotoxicity
;
_journal_name_full 'RSC Adv.'
_journal_paper_doi 10.1039/C6RA05867A
_journal_year 2016
_chemical_formula_moiety ' C49 H37 Cl N4 O3 As2 Ru, 0.385(C2 H6 O)'
_chemical_formula_sum 'C49.77 H42.31 As2 Cl N4 O3.385 Ru'
_chemical_formula_weight 1036.95
_chemical_name_systematic
;
 ?
;
_space_group_crystal_system triclinic
_space_group_IT_number 2
_space_group_name_Hall '-P 1'
_space_group_name_H-M_alt 'P -1'
_symmetry_space_group_name_Hall '-P 1'
_symmetry_space_group_name_H-M 'P -1'
_atom_sites_solution_hydrogens geom
_atom_sites_solution_primary iterative
_atom_sites_solution_secondary difmap
_audit_creation_date 2012-08-15
_audit_creation_method
;
  Olex2 1.2
  (compiled May  9 2012 12:37:22, GUI svn.r4230)
;
_audit_update_record
;
2013-11-06 deposited with the CCDC.
2016-05-02 downloaded from the CCDC.
;
_cell_angle_alpha 88.945(6)
_cell_angle_beta 81.494(5)
_cell_angle_gamma 69.810(5)
_cell_formula_units_Z 2
_cell_length_a 12.9529(9)
_cell_length_b 13.5239(10)
_cell_length_c 13.2161(10)
_cell_measurement_reflns_used 15030
_cell_measurement_temperature 90.0(5)
_cell_measurement_theta_max 32.5
_cell_measurement_theta_min 2.5
_cell_volume 2147.6(3)
_computing_cell_refinement 'Denzo and Scalepack (Otwinowski & Minor, 1997)'
_computing_data_collection 'COLLECT (Nonius, 2000)'
_computing_data_reduction 'Denzo and Scalepack (Otwinowski & Minor, 1997)'
_computing_molecular_graphics
;
O. V. Dolomanov, L. J. Bourhis, R. J. Gildea, J. A. K. Howard and H. Puschmann,
OLEX2: a complete structure solution, refinement and analysis program.
J. Appl. Cryst. (2009). 42, 339-341.
;
_computing_publication_material
;
O. V. Dolomanov, L. J. Bourhis, R. J. Gildea, J. A. K. Howard and H. Puschmann,
OLEX2: a complete structure solution, refinement and analysis program.
J. Appl. Cryst. (2009). 42, 339-341.
;
_computing_structure_refinement
;
olex2.refine (L.J. Bourhis, O.V. Dolomanov, R.J. Gildea, J.A.K. Howard,
H. Puschmann, in preparation, 2011)
;
_computing_structure_solution
;
olex2.solve (L.J. Bourhis, O.V. Dolomanov, R.J. Gildea, J.A.K. Howard,
H. Puschmann, in preparation, 2011)
;
_diffrn_ambient_temperature 90.0(5)
_diffrn_measured_fraction_theta_full 0.998
_diffrn_measured_fraction_theta_max 0.998
_diffrn_measurement_device_type 'KappaCCD (with Oxford Cryostream)'
_diffrn_measurement_method '\w and \f scans '
_diffrn_radiation_monochromator graphite
_diffrn_radiation_type MoK\a
_diffrn_radiation_wavelength 0.71073
_diffrn_reflns_av_R_equivalents 0.036
_diffrn_reflns_av_unetI/netI 0.0568
_diffrn_reflns_limit_h_max 19
_diffrn_reflns_limit_h_min -19
_diffrn_reflns_limit_k_max 20
_diffrn_reflns_limit_k_min -20
_diffrn_reflns_limit_l_max 20
_diffrn_reflns_limit_l_min -20
_diffrn_reflns_number 61539
_diffrn_reflns_theta_full 25.0
_diffrn_reflns_theta_max 33.1
_diffrn_reflns_theta_min 2.9
_diffrn_source 'fine-focus sealed tube'
_exptl_absorpt_coefficient_mu 2.006
_exptl_absorpt_correction_T_max 0.825
_exptl_absorpt_correction_T_min 0.655
_exptl_absorpt_correction_type multi-scan
_exptl_absorpt_process_details 'HKL Scalepack (Otwinowski & Minor 1997)'
_exptl_crystal_colour 'dark blue'
_exptl_crystal_density_diffrn 1.604
_exptl_crystal_density_method 'not measured'
_exptl_crystal_description fragment
_exptl_crystal_F_000 1046
_exptl_crystal_size_max 0.23
_exptl_crystal_size_mid 0.22
_exptl_crystal_size_min 0.10
_platon_squeeze_details
;
The 20 electrons removed by SQUEEZE correspond to 0.77 EtOH molecules
per unit cell, although the identity of the solvent is somewhat uncertain.
For purposes of calculating F000, Dcalc, FW, etc., 0.386 molecules of
ethanol per main molecule are included in the formula.
;
_refine_diff_density_max 1.47
_refine_diff_density_min -0.96
_refine_diff_density_rms 0.108
_refine_ls_extinction_method none
_refine_ls_goodness_of_fit_ref 1.037
_refine_ls_hydrogen_treatment constr
_refine_ls_matrix_type full
_refine_ls_number_parameters 541
_refine_ls_number_reflns 16353
_refine_ls_number_restraints 0
_refine_ls_restrained_S_all 1.037
_refine_ls_R_factor_all 0.062
_refine_ls_R_factor_gt 0.036
_refine_ls_shift/su_max 0.002
_refine_ls_shift/su_mean 0.000
_refine_ls_structure_factor_coef Fsqd
_refine_ls_weighting_details 'calc w=1/[\s^2^(Fo^2^)+(0.0408P)^2^] where P=(Fo^2^+2Fc^2^)/3'
_refine_ls_weighting_scheme calc
_refine_ls_wR_factor_gt 0.084
_refine_ls_wR_factor_ref 0.091
_reflns_number_gt 11465
_reflns_number_total 16353
_reflns_threshold_expression I>2\s(I)
_cod_data_source_file c6ra05867a2.cif
_cod_data_source_block ABP
_cod_database_code 7225082

loop_
_space_group_symop_id
_space_group_symop_operation_xyz
1 'x, y, z'
2 '-x, -y, -z'

loop_
_atom_site_label
_atom_site_type_symbol
_atom_site_fract_x
_atom_site_fract_y
_atom_site_fract_z
_atom_site_U_iso_or_equiv
_atom_site_adp_type
_atom_site_occupancy
_atom_site_symmetry_multiplicity
_atom_site_calc_flag
_atom_site_refinement_flags
Ru1 Ru 0.783364(11) 0.730694(11) 0.722129(11) 0.01255(4) Uani 1 1 d .
Cl1 Cl 0.84498(4) 0.75120(4) 0.88805(4) 0.02197(10) Uani 1 1 d .
As1 As 0.892463(15) 0.833571(15) 0.635077(15) 0.01412(5) Uani 1 1 d .
As2 As 0.685060(15) 0.617059(16) 0.807999(15) 0.01492(5) Uani 1 1 d .
O1 O 0.97539(11) 0.53864(11) 0.63894(11) 0.0205(3) Uani 1 1 d .
O2 O 0.43024(11) 0.93118(12) 0.54884(12) 0.0266(3) Uani 1 1 d .
O3 O 0.81396(12) 0.60984(12) 0.49150(11) 0.0257(3) Uani 1 1 d .
N1 N 0.64470(13) 0.86849(13) 0.76969(13) 0.0175(3) Uani 1 1 d .
N2 N 0.56912(13) 0.89927(13) 0.70245(13) 0.0180(3) Uani 1 1 d .
N3 N 0.71100(13) 0.68208(14) 0.31968(13) 0.0206(4) Uani 1 1 d .
N4 N 0.68136(15) 0.74335(16) 0.23681(14) 0.0277(4) Uani 1 1 d .
C1 C 0.90044(16) 0.61115(16) 0.66951(15) 0.0173(4) Uani 1 1 d .
C2 C 0.69772(15) 0.75311(15) 0.60235(14) 0.0156(4) Uani 1 1 d .
C3 C 0.59916(15) 0.83659(15) 0.61070(15) 0.0165(4) Uani 1 1 d .
C4 C 0.52442(15) 0.86428(16) 0.53371(16) 0.0199(4) Uani 1 1 d .
C5 C 0.56818(16) 0.80826(16) 0.43422(16) 0.0208(4) Uani 1 1 d .
H5 H 0.5260 0.8290 0.3796 0.025 Uiso 1 1 calc R
C6 C 0.66602(15) 0.72859(16) 0.41786(15) 0.0175(4) Uani 1 1 d .
C7 C 0.73279(15) 0.69025(16) 0.50398(15) 0.0173(4) Uani 1 1 d .
C8 C 0.60541(17) 0.93912(16) 0.84789(17) 0.0223(4) Uani 1 1 d .
H8 H 0.6407 0.9378 0.9063 0.027 Uiso 1 1 calc R
C9 C 0.50459(17) 1.01546(17) 0.83128(17) 0.0249(5) Uani 1 1 d .
H9 H 0.4599 1.0741 0.8752 0.030 Uiso 1 1 calc R
C10 C 0.48332(16) 0.98868(16) 0.73920(17) 0.0220(4) Uani 1 1 d .
H10 H 0.4207 1.0253 0.7069 0.026 Uiso 1 1 calc R
C11 C 0.73837(19) 0.6800(2) 0.15676(17) 0.0305(5) Uani 1 1 d .
H11 H 0.7363 0.7005 0.0877 0.037 Uiso 1 1 calc R
C12 C 0.80202(18) 0.5794(2) 0.18553(17) 0.0294(5) Uani 1 1 d .
H12 H 0.8476 0.5210 0.1416 0.035 Uiso 1 1 calc R
C13 C 0.78441(16) 0.58345(18) 0.29001(16) 0.0231(4) Uani 1 1 d .
H13 H 0.8169 0.5285 0.3337 0.028 Uiso 1 1 calc R
C14 C 0.90404(15) 0.82457(15) 0.48639(15) 0.0168(4) Uani 1 1 d .
C15 C 0.83552(16) 0.90132(18) 0.43114(16) 0.0230(4) Uani 1 1 d .
H15 H 0.7867 0.9657 0.4644 0.028 Uiso 1 1 calc R
C16 C 0.83830(18) 0.8841(2) 0.32711(17) 0.0306(5) Uani 1 1 d .
H16 H 0.7914 0.9370 0.2896 0.037 Uiso 1 1 calc R
C17 C 0.90872(19) 0.7908(2) 0.27811(18) 0.0316(5) Uani 1 1 d .
H17 H 0.9100 0.7791 0.2072 0.038 Uiso 1 1 calc R
C18 C 0.9773(2) 0.71429(19) 0.33290(19) 0.0342(6) Uani 1 1 d .
H18 H 1.0259 0.6501 0.2993 0.041 Uiso 1 1 calc R
C19 C 0.97580(19) 0.73039(17) 0.43606(17) 0.0280(5) Uani 1 1 d .
H19 H 1.0235 0.6775 0.4729 0.034 Uiso 1 1 calc R
C20 C 0.83998(15) 0.98307(15) 0.67086(15) 0.0158(4) Uani 1 1 d .
C21 C 0.73545(15) 1.04931(15) 0.65039(15) 0.0176(4) Uani 1 1 d .
H21 H 0.6895 1.0210 0.6195 0.021 Uiso 1 1 calc R
C22 C 0.69951(17) 1.15622(16) 0.67550(16) 0.0217(4) Uani 1 1 d .
H22 H 0.6299 1.2012 0.6593 0.026 Uiso 1 1 calc R
C23 C 0.76364(18) 1.19812(17) 0.72373(17) 0.0244(4) Uani 1 1 d .
H23 H 0.7388 1.2716 0.7396 0.029 Uiso 1 1 calc R
C24 C 0.86458(17) 1.13221(18) 0.74886(18) 0.0272(5) Uani 1 1 d .
H24 H 0.9073 1.1600 0.7849 0.033 Uiso 1 1 calc R
C25 C 0.90339(16) 1.02493(17) 0.72119(17) 0.0233(4) Uani 1 1 d .
H25 H 0.9734 0.9804 0.7368 0.028 Uiso 1 1 calc R
C26 C 1.04902(15) 0.79135(15) 0.64891(16) 0.0176(4) Uani 1 1 d .
C27 C 1.09324(16) 0.72110(17) 0.72291(16) 0.0214(4) Uani 1 1 d .
H27 H 1.0474 0.6910 0.7662 0.026 Uiso 1 1 calc R
C28 C 1.20537(16) 0.69513(18) 0.73316(17) 0.0252(5) Uani 1 1 d .
H28 H 1.2359 0.6470 0.7832 0.030 Uiso 1 1 calc R
C29 C 1.27218(16) 0.73951(17) 0.67037(17) 0.0227(4) Uani 1 1 d .
H29 H 1.3481 0.7220 0.6781 0.027 Uiso 1 1 calc R
C30 C 1.22851(16) 0.80958(17) 0.59602(17) 0.0231(4) Uani 1 1 d .
H30 H 1.2744 0.8400 0.5533 0.028 Uiso 1 1 calc R
C31 C 1.11697(16) 0.83475(16) 0.58469(17) 0.0211(4) Uani 1 1 d .
H31 H 1.0872 0.8814 0.5333 0.025 Uiso 1 1 calc R
C32 C 0.55318(17) 0.69290(17) 0.90340(16) 0.0218(4) Uani 1 1 d .
C33 C 0.54895(19) 0.6815(2) 1.00839(18) 0.0317(5) Uani 1 1 d .
H33 H 0.6073 0.6288 1.0352 0.038 Uiso 1 1 calc R
C34 C 0.4585(2) 0.7480(2) 1.0740(2) 0.0430(7) Uani 1 1 d .
H34 H 0.4552 0.7405 1.1459 0.052 Uiso 1 1 calc R
C35 C 0.3742(2) 0.8239(2) 1.0358(2) 0.0424(7) Uani 1 1 d .
H35 H 0.3136 0.8700 1.0813 0.051 Uiso 1 1 calc R
C36 C 0.3770(2) 0.8336(2) 0.9316(2) 0.0378(6) Uani 1 1 d .
H36 H 0.3175 0.8856 0.9055 0.045 Uiso 1 1 calc R
C37 C 0.46607(18) 0.76803(18) 0.86448(19) 0.0286(5) Uani 1 1 d .
H37 H 0.4675 0.7744 0.7926 0.034 Uiso 1 1 calc R
C38 C 0.62784(16) 0.53828(15) 0.72236(16) 0.0196(4) Uani 1 1 d .
C39 C 0.52416(18) 0.52747(18) 0.7481(2) 0.0285(5) Uani 1 1 d .
H39 H 0.4766 0.5611 0.8087 0.034 Uiso 1 1 calc R
C40 C 0.4904(2) 0.46718(19) 0.6845(2) 0.0367(6) Uani 1 1 d .
H40 H 0.4198 0.4595 0.7021 0.044 Uiso 1 1 calc R
C41 C 0.5590(2) 0.41865(18) 0.5962(2) 0.0371(6) Uani 1 1 d .
H41 H 0.5347 0.3792 0.5523 0.045 Uiso 1 1 calc R
C42 C 0.6628(2) 0.42711(18) 0.57143(19) 0.0340(6) Uani 1 1 d .
H42 H 0.7102 0.3925 0.5111 0.041 Uiso 1 1 calc R
C43 C 0.69778(19) 0.48602(17) 0.63445(17) 0.0255(5) Uani 1 1 d .
H43 H 0.7697 0.4908 0.6177 0.031 Uiso 1 1 calc R
C44 C 0.76977(16) 0.50197(16) 0.88633(15) 0.0185(4) Uani 1 1 d .
C45 C 0.87928(16) 0.48778(16) 0.89702(15) 0.0196(4) Uani 1 1 d .
H45 H 0.9132 0.5359 0.8679 0.024 Uiso 1 1 calc R
C46 C 0.93911(18) 0.40235(17) 0.95089(16) 0.0228(4) Uani 1 1 d .
H46 H 1.0138 0.3927 0.9582 0.027 Uiso 1 1 calc R
C47 C 0.8909(2) 0.33234(18) 0.99331(17) 0.0294(5) Uani 1 1 d .
H47 H 0.9321 0.2748 1.0301 0.035 Uiso 1 1 calc R
C48 C 0.7833(2) 0.3455(2) 0.9826(2) 0.0377(6) Uani 1 1 d .
H48 H 0.7503 0.2968 1.0119 0.045 Uiso 1 1 calc R
C49 C 0.7220(2) 0.4299(2) 0.92901(18) 0.0314(5) Uani 1 1 d .
H49 H 0.6477 0.4383 0.9216 0.038 Uiso 1 1 calc R

loop_
_atom_site_aniso_label
_atom_site_aniso_U_11
_atom_site_aniso_U_22
_atom_site_aniso_U_33
_atom_site_aniso_U_23
_atom_site_aniso_U_13
_atom_site_aniso_U_12
Ru1 0.01224(7) 0.01345(7) 0.01284(7) 0.00325(5) -0.00379(5) -0.00491(5)
Cl1 0.0258(2) 0.0268(3) 0.0165(2) 0.00281(19) -0.00852(18) -0.0111(2)
As1 0.01181(8) 0.01366(9) 0.01749(10) 0.00472(7) -0.00387(7) -0.00468(7)
As2 0.01700(9) 0.01735(10) 0.01379(10) 0.00327(7) -0.00450(7) -0.00944(7)
O1 0.0175(7) 0.0181(7) 0.0235(7) 0.0032(6) -0.0056(6) -0.0021(6)
O2 0.0156(7) 0.0277(8) 0.0348(9) 0.0061(7) -0.0097(6) -0.0034(6)
O3 0.0224(7) 0.0281(8) 0.0198(7) -0.0033(6) -0.0070(6) 0.0015(6)
N1 0.0171(7) 0.0170(8) 0.0190(8) 0.0018(6) -0.0034(6) -0.0063(6)
N2 0.0147(7) 0.0158(8) 0.0221(8) 0.0020(6) -0.0039(6) -0.0031(6)
N3 0.0208(8) 0.0274(9) 0.0168(8) 0.0050(7) -0.0088(6) -0.0102(7)
N4 0.0302(9) 0.0385(11) 0.0184(9) 0.0089(8) -0.0122(7) -0.0140(8)
C1 0.0204(9) 0.0213(10) 0.0154(9) 0.0065(7) -0.0077(7) -0.0122(8)
C2 0.0143(8) 0.0168(9) 0.0171(9) 0.0046(7) -0.0041(7) -0.0067(7)
C3 0.0147(8) 0.0178(9) 0.0184(9) 0.0053(7) -0.0044(7) -0.0067(7)
C4 0.0159(9) 0.0215(10) 0.0248(10) 0.0077(8) -0.0059(7) -0.0090(7)
C5 0.0201(9) 0.0244(10) 0.0224(10) 0.0089(8) -0.0121(8) -0.0101(8)
C6 0.0184(9) 0.0233(10) 0.0142(9) 0.0053(7) -0.0068(7) -0.0098(7)
C7 0.0163(8) 0.0211(10) 0.0166(9) 0.0036(7) -0.0056(7) -0.0081(7)
C8 0.0240(10) 0.0194(10) 0.0239(11) -0.0028(8) 0.0006(8) -0.0094(8)
C9 0.0226(10) 0.0191(10) 0.0291(12) -0.0024(9) 0.0029(8) -0.0049(8)
C10 0.0153(9) 0.0168(10) 0.0302(11) 0.0020(8) 0.0007(8) -0.0027(7)
C11 0.0354(12) 0.0463(15) 0.0172(10) 0.0037(10) -0.0087(9) -0.0217(11)
C12 0.0292(11) 0.0420(14) 0.0206(11) -0.0030(10) -0.0037(9) -0.0168(10)
C13 0.0209(9) 0.0289(11) 0.0212(10) -0.0024(9) -0.0056(8) -0.0097(8)
C14 0.0167(8) 0.0165(9) 0.0185(9) 0.0029(7) -0.0012(7) -0.0082(7)
C15 0.0176(9) 0.0283(11) 0.0207(10) 0.0005(8) -0.0039(8) -0.0045(8)
C16 0.0217(10) 0.0476(15) 0.0232(11) 0.0018(10) -0.0081(8) -0.0111(10)
C17 0.0338(12) 0.0475(15) 0.0206(11) -0.0077(10) 0.0030(9) -0.0257(11)
C18 0.0482(14) 0.0213(11) 0.0308(13) -0.0036(9) 0.0114(11) -0.0158(10)
C19 0.0353(12) 0.0182(10) 0.0233(11) 0.0033(8) 0.0065(9) -0.0049(9)
C20 0.0159(8) 0.0142(9) 0.0180(9) 0.0019(7) -0.0018(7) -0.0063(7)
C21 0.0173(9) 0.0183(9) 0.0184(9) 0.0018(7) -0.0042(7) -0.0072(7)
C22 0.0208(9) 0.0182(10) 0.0229(10) 0.0022(8) -0.0025(8) -0.0031(8)
C23 0.0277(10) 0.0172(10) 0.0281(11) -0.0038(8) 0.0007(9) -0.0094(8)
C24 0.0242(10) 0.0280(12) 0.0333(12) -0.0057(10) -0.0044(9) -0.0136(9)
C25 0.0176(9) 0.0245(11) 0.0289(11) -0.0011(9) -0.0055(8) -0.0078(8)
C26 0.0135(8) 0.0165(9) 0.0228(10) 0.0042(7) -0.0041(7) -0.0048(7)
C27 0.0185(9) 0.0244(11) 0.0239(10) 0.0076(8) -0.0072(8) -0.0093(8)
C28 0.0199(9) 0.0280(12) 0.0283(11) 0.0090(9) -0.0111(8) -0.0065(8)
C29 0.0153(9) 0.0251(11) 0.0281(11) 0.0005(9) -0.0078(8) -0.0056(8)
C30 0.0167(9) 0.0233(11) 0.0305(12) 0.0035(9) -0.0034(8) -0.0087(8)
C31 0.0166(9) 0.0184(10) 0.0275(11) 0.0064(8) -0.0058(8) -0.0044(7)
C32 0.0222(10) 0.0257(11) 0.0222(10) -0.0020(8) 0.0019(8) -0.0160(8)
C33 0.0304(12) 0.0445(15) 0.0258(12) -0.0058(10) -0.0023(9) -0.0207(11)
C34 0.0379(14) 0.0629(19) 0.0329(14) -0.0217(13) 0.0076(11) -0.0274(13)
C35 0.0345(13) 0.0434(16) 0.0496(17) -0.0209(13) 0.0181(12) -0.0226(12)
C36 0.0253(11) 0.0283(13) 0.0576(18) 0.0035(12) 0.0079(11) -0.0124(10)
C37 0.0259(11) 0.0267(12) 0.0349(13) 0.0049(10) 0.0032(9) -0.0147(9)
C38 0.0245(10) 0.0151(9) 0.0233(10) 0.0045(8) -0.0147(8) -0.0076(8)
C39 0.0242(10) 0.0251(11) 0.0407(14) 0.0031(10) -0.0156(9) -0.0100(9)
C40 0.0301(12) 0.0269(12) 0.0616(18) 0.0069(12) -0.0278(12) -0.0125(10)
C41 0.0548(16) 0.0185(11) 0.0482(16) 0.0050(10) -0.0358(13) -0.0143(11)
C42 0.0560(16) 0.0213(11) 0.0295(13) -0.0007(9) -0.0184(11) -0.0143(11)
C43 0.0340(11) 0.0199(10) 0.0260(11) 0.0030(8) -0.0115(9) -0.0110(9)
C44 0.0259(10) 0.0198(10) 0.0145(9) 0.0053(7) -0.0081(7) -0.0120(8)
C45 0.0242(10) 0.0205(10) 0.0143(9) 0.0041(7) -0.0050(7) -0.0071(8)
C46 0.0285(10) 0.0216(10) 0.0179(10) 0.0044(8) -0.0075(8) -0.0066(8)
C47 0.0456(14) 0.0235(11) 0.0245(11) 0.0083(9) -0.0180(10) -0.0140(10)
C48 0.0595(16) 0.0361(14) 0.0366(14) 0.0223(11) -0.0260(12) -0.0340(13)
C49 0.0408(13) 0.0373(13) 0.0321(12) 0.0175(10) -0.0210(10) -0.0281(11)

loop_
_atom_type_symbol
_atom_type_description
_atom_type_scat_dispersion_real
_atom_type_scat_dispersion_imag
_atom_type_scat_source
C C 0.0033 0.0016 'International Tables Vol C Tables 4.2.6.8 and 6.1.1.4'
H H 0.0000 0.0000 'International Tables Vol C Tables 4.2.6.8 and 6.1.1.4'
Cl Cl 0.1484 0.1585 'International Tables Vol C Tables 4.2.6.8 and 6.1.1.4'
N N 0.0061 0.0033 'International Tables Vol C Tables 4.2.6.8 and 6.1.1.4'
O O 0.0106 0.0060 'International Tables Vol C Tables 4.2.6.8 and 6.1.1.4'
As As 0.0499 2.0058 'International Tables Vol C Tables 4.2.6.8 and 6.1.1.4'
Ru Ru -1.2594 0.8363 'International Tables Vol C Tables 4.2.6.8 and 6.1.1.4'

loop_
_geom_angle_atom_site_label_1
_geom_angle_atom_site_label_2
_geom_angle_atom_site_label_3
_geom_angle
As1 Ru1 Cl1 91.098(15)
As1 Ru1 As2 176.243(9)
As2 Ru1 Cl1 88.463(15)
N1 Ru1 Cl1 85.95(5)
N1 Ru1 As1 92.29(5)
N1 Ru1 As2 91.40(5)
C1 Ru1 Cl1 98.99(6)
C1 Ru1 As1 86.91(6)
C1 Ru1 As2 89.48(6)
C1 Ru1 N1 175.00(7)
C1 Ru1 C2 97.53(8)
C2 Ru1 Cl1 163.45(5)
C2 Ru1 As1 88.83(5)
C2 Ru1 As2 92.65(6)
C2 Ru1 N1 77.52(7)
C14 As1 Ru1 112.39(6)
C20 As1 Ru1 116.74(6)
C20 As1 C14 105.48(8)
C20 As1 C26 101.81(8)
C26 As1 Ru1 118.23(6)
C26 As1 C14 100.11(8)
C32 As2 Ru1 113.92(6)
C32 As2 C38 102.00(9)
C32 As2 C44 104.29(9)
C38 As2 Ru1 117.86(6)
C44 As2 Ru1 117.12(6)
C44 As2 C38 99.35(8)
N2 N1 Ru1 114.51(12)
C8 N1 Ru1 139.37(14)
C8 N1 N2 106.12(16)
N1 N2 C3 114.76(14)
C10 N2 N1 110.31(17)
C10 N2 C3 134.83(17)
N4 N3 C6 117.62(16)
C13 N3 N4 111.86(17)
C13 N3 C6 130.49(17)
C11 N4 N3 103.63(18)
O1 C1 Ru1 177.33(18)
C3 C2 Ru1 117.11(14)
C3 C2 C7 116.35(17)
C7 C2 Ru1 126.50(13)
N2 C3 C4 118.69(16)
C2 C3 N2 116.02(16)
C2 C3 C4 125.29(18)
O2 C4 C3 123.52(19)
O2 C4 C5 120.44(18)
C3 C4 C5 116.03(16)
C4 C5 H5 119.0
C6 C5 C4 122.02(18)
C6 C5 H5 119.0
N3 C6 C7 118.42(16)
C5 C6 N3 121.04(17)
C5 C6 C7 120.48(18)
O3 C7 C2 121.72(17)
O3 C7 C6 119.64(18)
C2 C7 C6 118.64(16)
N1 C8 H8 124.9
N1 C8 C9 110.1(2)
C9 C8 H8 124.9
C8 C9 H9 126.8
C10 C9 C8 106.36(18)
C10 C9 H9 126.8
N2 C10 C9 107.07(18)
N2 C10 H10 126.5
C9 C10 H10 126.5
N4 C11 H11 123.7
N4 C11 C12 112.5(2)
C12 C11 H11 123.7
C11 C12 H12 127.3
C13 C12 C11 105.3(2)
C13 C12 H12 127.3
N3 C13 H13 126.7
C12 C13 N3 106.7(2)
C12 C13 H13 126.7
C15 C14 As1 122.93(15)
C15 C14 C19 119.17(19)
C19 C14 As1 117.45(15)
C14 C15 H15 120.0
C14 C15 C16 120.1(2)
C16 C15 H15 120.0
C15 C16 H16 119.8
C17 C16 C15 120.5(2)
C17 C16 H16 119.8
C16 C17 H17 120.2
C16 C17 C18 119.6(2)
C18 C17 H17 120.2
C17 C18 H18 119.7
C19 C18 C17 120.6(2)
C19 C18 H18 119.7
C14 C19 H19 120.0
C18 C19 C14 120.1(2)
C18 C19 H19 120.0
C21 C20 As1 120.41(15)
C25 C20 As1 120.30(14)
C25 C20 C21 119.23(18)
C20 C21 H21 120.1
C22 C21 C20 119.75(19)
C22 C21 H21 120.1
C21 C22 H22 119.6
C23 C22 C21 120.89(19)
C23 C22 H22 119.6
C22 C23 H23 120.2
C22 C23 C24 119.7(2)
C24 C23 H23 120.2
C23 C24 H24 120.0
C23 C24 C25 120.0(2)
C25 C24 H24 120.0
C20 C25 C24 120.32(19)
C20 C25 H25 119.8
C24 C25 H25 119.8
C27 C26 As1 121.12(15)
C27 C26 C31 120.01(18)
C31 C26 As1 118.85(14)
C26 C27 H27 120.2
C26 C27 C28 119.7(2)
C28 C27 H27 120.2
C27 C28 H28 119.9
C29 C28 C27 120.2(2)
C29 C28 H28 119.9
C28 C29 H29 119.8
C28 C29 C30 120.40(18)
C30 C29 H29 119.8
C29 C30 H30 120.2
C29 C30 C31 119.6(2)
C31 C30 H30 120.2
C26 C31 H31 120.0
C30 C31 C26 120.09(19)
C30 C31 H31 120.0
C33 C32 As2 121.79(17)
C33 C32 C37 120.1(2)
C37 C32 As2 117.78(16)
C32 C33 H33 120.3
C32 C33 C34 119.4(2)
C34 C33 H33 120.3
C33 C34 H34 119.7
C35 C34 C33 120.6(3)
C35 C34 H34 119.7
C34 C35 H35 119.9
C34 C35 C36 120.1(2)
C36 C35 H35 119.9
C35 C36 H36 119.8
C35 C36 C37 120.5(3)
C37 C36 H36 119.8
C32 C37 H37 120.3
C36 C37 C32 119.3(2)
C36 C37 H37 120.3
C39 C38 As2 123.08(17)
C39 C38 C43 119.3(2)
C43 C38 As2 117.52(16)
C38 C39 H39 120.1
C38 C39 C40 119.8(2)
C40 C39 H39 120.1
C39 C40 H40 119.9
C41 C40 C39 120.2(2)
C41 C40 H40 119.9
C40 C41 H41 119.9
C40 C41 C42 120.3(2)
C42 C41 H41 119.9
C41 C42 H42 120.0
C41 C42 C43 120.0(2)
C43 C42 H42 120.0
C38 C43 H43 119.8
C42 C43 C38 120.3(2)
C42 C43 H43 119.8
C45 C44 As2 121.04(15)
C45 C44 C49 119.15(19)
C49 C44 As2 119.75(15)
C44 C45 H45 120.2
C44 C45 C46 119.7(2)
C46 C45 H45 120.2
C45 C46 H46 119.7
C47 C46 C45 120.6(2)
C47 C46 H46 119.7
C46 C47 H47 120.0
C48 C47 C46 120.0(2)
C48 C47 H47 120.0
C47 C48 H48 119.8
C47 C48 C49 120.4(2)
C49 C48 H48 119.8
C44 C49 C48 120.1(2)
C44 C49 H49 119.9
C48 C49 H49 119.9

loop_
_geom_bond_atom_site_label_1
_geom_bond_atom_site_label_2
_geom_bond_distance
Ru1 Cl1 2.4931(5)
Ru1 As1 2.4645(3)
Ru1 As2 2.4759(3)
Ru1 N1 2.1196(16)
Ru1 C1 1.853(2)
Ru1 C2 2.0244(19)
As1 C14 1.951(2)
As1 C20 1.9403(19)
As1 C26 1.9437(18)
As2 C32 1.939(2)
As2 C38 1.950(2)
As2 C44 1.9483(19)
O1 C1 1.144(2)
O2 C4 1.233(2)
O3 C7 1.217(2)
N1 N2 1.373(2)
N1 C8 1.336(3)
N2 C3 1.418(3)
N2 C10 1.367(2)
N3 N4 1.380(2)
N3 C6 1.404(3)
N3 C13 1.368(3)
N4 C11 1.328(3)
C2 C3 1.373(2)
C2 C7 1.490(3)
C3 C4 1.463(3)
C4 C5 1.464(3)
C5 H5 0.9500
C5 C6 1.341(3)
C6 C7 1.507(3)
C8 H8 0.9500
C8 C9 1.402(3)
C9 H9 0.9500
C9 C10 1.368(3)
C10 H10 0.9500
C11 H11 0.9500
C11 C12 1.406(3)
C12 H12 0.9500
C12 C13 1.365(3)
C13 H13 0.9500
C14 C15 1.388(3)
C14 C19 1.400(3)
C15 H15 0.9500
C15 C16 1.392(3)
C16 H16 0.9500
C16 C17 1.381(3)
C17 H17 0.9500
C17 C18 1.383(4)
C18 H18 0.9500
C18 C19 1.381(3)
C19 H19 0.9500
C20 C21 1.404(3)
C20 C25 1.391(3)
C21 H21 0.9500
C21 C22 1.387(3)
C22 H22 0.9500
C22 C23 1.383(3)
C23 H23 0.9500
C23 C24 1.388(3)
C24 H24 0.9500
C24 C25 1.398(3)
C25 H25 0.9500
C26 C27 1.394(3)
C26 C31 1.399(3)
C27 H27 0.9500
C27 C28 1.398(3)
C28 H28 0.9500
C28 C29 1.387(3)
C29 H29 0.9500
C29 C30 1.394(3)
C30 H30 0.9500
C30 C31 1.396(3)
C31 H31 0.9500
C32 C33 1.388(3)
C32 C37 1.390(3)
C33 H33 0.9500
C33 C34 1.391(3)
C34 H34 0.9500
C34 C35 1.367(4)
C35 H35 0.9500
C35 C36 1.378(4)
C36 H36 0.9500
C36 C37 1.387(3)
C37 H37 0.9500
C38 C39 1.393(3)
C38 C43 1.395(3)
C39 H39 0.9500
C39 C40 1.393(3)
C40 H40 0.9500
C40 C41 1.379(4)
C41 H41 0.9500
C41 C42 1.379(4)
C42 H42 0.9500
C42 C43 1.386(3)
C43 H43 0.9500
C44 C45 1.393(3)
C44 C49 1.394(3)
C45 H45 0.9500
C45 C46 1.399(3)
C46 H46 0.9500
C46 C47 1.373(3)
C47 H47 0.9500
C47 C48 1.372(3)
C48 H48 0.9500
C48 C49 1.395(3)
C49 H49 0.9500

loop_
_geom_torsion_atom_site_label_1
_geom_torsion_atom_site_label_2
_geom_torsion_atom_site_label_3
_geom_torsion_atom_site_label_4
_geom_torsion
Ru1 As1 C14 C15 97.78(17)
Ru1 As1 C14 C19 -74.41(17)
Ru1 As1 C20 C21 -63.02(17)
Ru1 As1 C20 C25 114.12(15)
Ru1 As1 C26 C27 -14.0(2)
Ru1 As1 C26 C31 167.52(14)
Ru1 As2 C32 C33 -110.40(18)
Ru1 As2 C32 C37 63.00(18)
Ru1 As2 C38 C39 -138.58(16)
Ru1 As2 C38 C43 45.07(17)
Ru1 As2 C44 C45 2.85(19)
Ru1 As2 C44 C49 -174.49(16)
Ru1 N1 N2 C3 -2.8(2)
Ru1 N1 N2 C10 -179.69(13)
Ru1 N1 C8 C9 179.48(16)
Ru1 C2 C3 N2 1.0(2)
Ru1 C2 C3 C4 -178.57(15)
Ru1 C2 C7 O3 8.2(3)
Ru1 C2 C7 C6 -171.14(14)
Cl1 Ru1 As1 C14 168.38(6)
Cl1 Ru1 As1 C20 -69.56(7)
Cl1 Ru1 As1 C26 52.49(7)
Cl1 Ru1 As2 C32 71.59(7)
Cl1 Ru1 As2 C38 -168.95(6)
Cl1 Ru1 As2 C44 -50.45(7)
Cl1 Ru1 N1 N2 -178.25(13)
Cl1 Ru1 N1 C8 2.3(2)
As1 Ru1 N1 N2 90.81(13)
As1 Ru1 N1 C8 -88.6(2)
As1 Ru1 C2 C3 -94.47(15)
As1 Ru1 C2 C7 83.19(16)
As1 C14 C15 C16 -171.82(17)
As1 C14 C19 C18 171.98(19)
As1 C20 C21 C22 -179.37(15)
As1 C20 C25 C24 -178.68(17)
As1 C26 C27 C28 -177.82(16)
As1 C26 C31 C30 177.08(16)
As2 Ru1 N1 N2 -89.89(13)
As2 Ru1 N1 C8 90.7(2)
As2 Ru1 C2 C3 88.98(15)
As2 Ru1 C2 C7 -93.35(16)
As2 C32 C33 C34 171.36(19)
As2 C32 C37 C36 -171.37(18)
As2 C38 C39 C40 -178.00(17)
As2 C38 C43 C42 178.82(17)
As2 C44 C45 C46 -177.89(15)
As2 C44 C49 C48 178.09(19)
O2 C4 C5 C6 -173.9(2)
N1 Ru1 As1 C14 -105.63(7)
N1 Ru1 As1 C20 16.43(8)
N1 Ru1 As1 C26 138.48(8)
N1 Ru1 As2 C32 -14.31(9)
N1 Ru1 As2 C38 105.14(8)
N1 Ru1 As2 C44 -136.36(8)
N1 Ru1 C2 C3 -1.87(15)
N1 Ru1 C2 C7 175.80(18)
N1 N2 C3 C2 1.2(3)
N1 N2 C3 C4 -179.17(17)
N1 N2 C10 C9 0.1(2)
N1 C8 C9 C10 0.1(3)
N2 N1 C8 C9 0.0(2)
N2 C3 C4 O2 -9.2(3)
N2 C3 C4 C5 170.08(18)
N3 N4 C11 C12 1.1(3)
N3 C6 C7 O3 -12.0(3)
N3 C6 C7 C2 167.39(18)
N4 N3 C6 C5 26.8(3)
N4 N3 C6 C7 -150.43(18)
N4 N3 C13 C12 -0.9(2)
N4 C11 C12 C13 -1.7(3)
C1 Ru1 As1 C14 69.44(8)
C1 Ru1 As1 C20 -168.51(9)
C1 Ru1 As1 C26 -46.46(9)
C1 Ru1 As2 C32 170.60(9)
C1 Ru1 As2 C38 -69.94(9)
C1 Ru1 As2 C44 48.56(9)
C1 Ru1 C2 C3 178.80(16)
C1 Ru1 C2 C7 -3.53(18)
C2 Ru1 As1 C14 -28.17(8)
C2 Ru1 As1 C20 93.88(8)
C2 Ru1 As1 C26 -144.06(9)
C2 Ru1 As2 C32 -91.88(9)
C2 Ru1 As2 C38 27.57(8)
C2 Ru1 As2 C44 146.07(8)
C2 Ru1 N1 N2 2.51(13)
C2 Ru1 N1 C8 -176.9(2)
C2 C3 C4 O2 170.4(2)
C2 C3 C4 C5 -10.4(3)
C3 N2 C10 C9 -176.0(2)
C3 C2 C7 O3 -174.07(19)
C3 C2 C7 C6 6.5(3)
C3 C4 C5 C6 6.8(3)
C4 C5 C6 N3 -174.36(19)
C4 C5 C6 C7 2.8(3)
C5 C6 C7 O3 170.8(2)
C5 C6 C7 C2 -9.8(3)
C6 N3 N4 C11 178.23(18)
C6 N3 C13 C12 -179.0(2)
C7 C2 C3 N2 -176.91(17)
C7 C2 C3 C4 3.5(3)
C8 N1 N2 C3 176.87(17)
C8 N1 N2 C10 -0.1(2)
C8 C9 C10 N2 -0.1(2)
C10 N2 C3 C2 177.2(2)
C10 N2 C3 C4 -3.2(3)
C11 C12 C13 N3 1.5(2)
C13 N3 N4 C11 -0.1(2)
C13 N3 C6 C5 -155.2(2)
C13 N3 C6 C7 27.6(3)
C14 As1 C20 C21 62.58(17)
C14 As1 C20 C25 -120.28(17)
C14 As1 C26 C27 -136.37(17)
C14 As1 C26 C31 45.18(18)
C14 C15 C16 C17 0.2(3)
C15 C14 C19 C18 -0.5(3)
C15 C16 C17 C18 -0.4(4)
C16 C17 C18 C19 0.1(4)
C17 C18 C19 C14 0.3(4)
C19 C14 C15 C16 0.2(3)
C20 As1 C14 C15 -30.46(19)
C20 As1 C14 C19 157.35(16)
C20 As1 C26 C27 115.31(18)
C20 As1 C26 C31 -63.13(18)
C20 C21 C22 C23 -2.2(3)
C21 C20 C25 C24 -1.5(3)
C21 C22 C23 C24 -1.0(3)
C22 C23 C24 C25 3.0(3)
C23 C24 C25 C20 -1.7(3)
C25 C20 C21 C22 3.5(3)
C26 As1 C14 C15 -135.83(18)
C26 As1 C14 C19 51.98(18)
C26 As1 C20 C21 166.70(16)
C26 As1 C20 C25 -16.16(18)
C26 C27 C28 C29 0.4(3)
C27 C26 C31 C30 -1.4(3)
C27 C28 C29 C30 -0.6(3)
C28 C29 C30 C31 -0.2(3)
C29 C30 C31 C26 1.2(3)
C31 C26 C27 C28 0.6(3)
C32 As2 C38 C39 -13.05(19)
C32 As2 C38 C43 170.61(16)
C32 As2 C44 C45 -124.06(17)
C32 As2 C44 C49 58.60(19)
C32 C33 C34 C35 0.0(4)
C33 C32 C37 C36 2.1(3)
C33 C34 C35 C36 1.5(4)
C34 C35 C36 C37 -1.3(4)
C35 C36 C37 C32 -0.6(4)
C37 C32 C33 C34 -1.9(3)
C38 As2 C32 C33 121.51(19)
C38 As2 C32 C37 -65.09(18)
C38 As2 C44 C45 130.91(17)
C38 As2 C44 C49 -46.43(19)
C38 C39 C40 C41 -0.3(3)
C39 C38 C43 C42 2.3(3)
C39 C40 C41 C42 1.7(4)
C40 C41 C42 C43 -1.1(4)
C41 C42 C43 C38 -0.9(3)
C43 C38 C39 C40 -1.7(3)
C44 As2 C32 C33 18.5(2)
C44 As2 C32 C37 -168.12(17)
C44 As2 C38 C39 93.86(18)
C44 As2 C38 C43 -82.49(17)
C44 C45 C46 C47 0.0(3)
C45 C44 C49 C48 0.7(3)
C45 C46 C47 C48 0.3(3)
C46 C47 C48 C49 -0.2(4)
C47 C48 C49 C44 -0.3(4)
C49 C44 C45 C46 -0.5(3)

loop_
_platon_squeeze_void_nr
_platon_squeeze_void_average_x
_platon_squeeze_void_average_y
_platon_squeeze_void_average_z
_platon_squeeze_void_volume
_platon_squeeze_void_count_electrons
_platon_squeeze_void_content
1 0.000 0.000 0.000 150 20 ' '
